data_7234325
loop_
_publ_author_name
'Takuya Konno'
'Hiroki Kudo'
'Takayuki Ishida'

_publ_section_title
;
 Intermediate-paramagnetic phases with a half and a quarter spin entities
 in fluorinated biphenyl-3,5-diyl bis(tert-butyl nitroxides)
;
_journal_name_full 'Journal of Materials Chemistry C'
_journal_page_first 7813
_journal_page_last 7818
_journal_paper_doi 10.1039/C5TC00668F
_journal_volume 3
_journal_year 2015
_chemical_formula_moiety 'C20 H25 F N2 O2'
_chemical_formula_sum 'C20 H25 F N2 O2'
_chemical_formula_weight 344.43
_chemical_melting_point 356
_chemical_name_systematic '3?-fluorobiphenyl-3,5-diyl bis(tert-butyl nitroxide)'
_space_group_IT_number 2
_space_group_name_Hall '-P 1'
_space_group_name_H-M_alt 'P -1'
_symmetry_cell_setting triclinic
_symmetry_Int_Tables_number 2
_symmetry_space_group_name_Hall '-P 1'
_symmetry_space_group_name_H-M 'P -1'
_atom_sites_solution_hydrogens geom
_atom_sites_solution_primary direct
_atom_sites_solution_secondary difmap
_cell_angle_alpha 109.5739(13)
_cell_angle_beta 95.7112(13)
_cell_angle_gamma 116.1439(9)
_cell_formula_units_Z 2
_cell_length_a 9.4585(4)
_cell_length_b 10.1452(3)
_cell_length_c 11.4899(5)
_cell_measurement_reflns_used 15100
_cell_measurement_temperature 163
_cell_measurement_theta_max 27.48
_cell_measurement_theta_min 2.42
_cell_volume 891.86(6)
_computing_cell_refinement 'RAPID AUTO'
_computing_data_collection 'RAPID AUTO'
_computing_data_reduction 'RAPID AUTO'
_computing_molecular_graphics 'CrystalStructure 4.0'
_computing_publication_material 'CrystalStructure 4.0 (Rigaku, 2010)'
_computing_structure_refinement 'CRYSTALS (Carruthers, et al., 1999)'
_computing_structure_solution 'Superflip (Palatinus, et al., 2007)'
_diffrn_ambient_temperature 163
_diffrn_detector_area_resol_mean 10.000
_diffrn_measured_fraction_theta_full 0.998
_diffrn_measured_fraction_theta_max 0.998
_diffrn_measurement_device_type 'Rigaku R-AXIS RAPID'
_diffrn_measurement_method \w
_diffrn_radiation_type 'Mo K\a'
_diffrn_radiation_wavelength 0.71073
_diffrn_reflns_av_R_equivalents 0.0791
_diffrn_reflns_limit_h_max 12
_diffrn_reflns_limit_h_min -12
_diffrn_reflns_limit_k_max 13
_diffrn_reflns_limit_k_min -13
_diffrn_reflns_limit_l_max 14
_diffrn_reflns_limit_l_min -14
_diffrn_reflns_number 16636
_diffrn_reflns_theta_full 27.49
_diffrn_reflns_theta_max 27.48
_diffrn_standards_interval_count .
_diffrn_standards_number 0
_exptl_absorpt_coefficient_mu 0.090
_exptl_absorpt_correction_T_max 0.991
_exptl_absorpt_correction_T_min 0.795
_exptl_absorpt_correction_type multi-scan
_exptl_absorpt_process_details 'ABSCOR (Rigaku, 1995)'
_exptl_crystal_colour red
_exptl_crystal_density_diffrn 1.282
_exptl_crystal_density_method 'not measured'
_exptl_crystal_description platelet
_exptl_crystal_F_000 368.00
_exptl_crystal_preparation 'Magnetic properties'
_exptl_crystal_recrystallization_method 'Re-crystallisation from solvent: dichloromethane-hexane'
_exptl_crystal_size_max 0.336
_exptl_crystal_size_mid 0.264
_exptl_crystal_size_min 0.100
_refine_diff_density_max 0.481
_refine_diff_density_min -0.423
_refine_ls_extinction_method none
_refine_ls_goodness_of_fit_ref 1.083
_refine_ls_hydrogen_treatment refxyz
_refine_ls_number_parameters 326
_refine_ls_number_reflns 4093
_refine_ls_R_factor_gt 0.0517
_refine_ls_shift/su_max 0.000
_refine_ls_structure_factor_coef F
_refine_ls_weighting_details 'w = 1/[0.0005Fo^2^ + 2.0000\s(Fo^2^)]'
_refine_ls_weighting_scheme calc
_refine_ls_wR_factor_ref 0.0515
_reflns_number_gt 3218
_reflns_number_total 4093
_reflns_threshold_expression F>2.0\s(F)
_cod_data_source_file J-Mater-Chem-C-2015-3-7813.cif
_cod_data_source_block 3FBPBN_163K
_cod_original_cell_volume 891.86(7)
_cod_database_code 7234325

loop_
_symmetry_equiv_pos_site_id
_symmetry_equiv_pos_as_xyz
1 +X,+Y,+Z
2 -X,-Y,-Z

loop_
_atom_site_label
_atom_site_type_symbol
_atom_site_fract_x
_atom_site_fract_y
_atom_site_fract_z
_atom_site_U_iso_or_equiv
_atom_site_adp_type
_atom_site_occupancy
_atom_site_symmetry_multiplicity
_atom_site_calc_flag
_atom_site_refinement_flags
_atom_site_disorder_assembly
_atom_site_disorder_group
F1 F 0.69804(11) 0.99693(11) 0.50082(8) 0.0331(3) Uani 1.0 2 d . . .
O1 O -0.24463(12) 0.29517(11) 0.38553(9) 0.0199(3) Uani 1.0 2 d . . .
O2 O -0.14526(11) -0.05145(11) 0.02451(9) 0.0162(3) Uani 1.0 2 d . . .
N1 N -0.15929(13) 0.41868(13) 0.36257(10) 0.0146(3) Uani 1.0 2 d . . .
N2 N -0.09236(13) 0.06819(13) -0.00795(10) 0.0140(3) Uani 1.0 2 d . . .
C1 C -0.05802(16) 0.39983(16) 0.28052(12) 0.0145(4) Uani 1.0 2 d . . .
C2 C -0.11968(17) 0.24666(16) 0.18044(13) 0.0151(4) Uani 1.0 2 d . . .
C3 C -0.02758(16) 0.22631(15) 0.09682(12) 0.0140(4) Uani 1.0 2 d . . .
C4 C 0.12545(16) 0.35369(16) 0.11375(13) 0.0149(4) Uani 1.0 2 d . . .
C5 C 0.18881(16) 0.50570(16) 0.21580(13) 0.0141(4) Uani 1.0 2 d . . .
C6 C 0.09504(16) 0.52754(16) 0.29954(13) 0.0146(4) Uani 1.0 2 d . . .
C7 C 0.35598(16) 0.64034(15) 0.23780(13) 0.0150(4) Uani 1.0 2 d . . .
C8 C 0.42026(17) 0.65070(17) 0.13466(14) 0.0169(4) Uani 1.0 2 d . . .
C9 C 0.57547(18) 0.77561(17) 0.15473(14) 0.0200(4) Uani 1.0 2 d . . .
C10 C 0.67159(18) 0.89469(18) 0.27832(15) 0.0223(4) Uani 1.0 2 d . . .
C11 C 0.60590(17) 0.88282(16) 0.37855(14) 0.0210(4) Uani 1.0 2 d . . .
C12 C 0.45219(17) 0.75992(17) 0.36251(13) 0.0183(4) Uani 1.0 2 d . . .
C13 C -0.22095(16) 0.53470(16) 0.37082(13) 0.0162(4) Uani 1.0 2 d . . .
C14 C -0.08127(19) 0.71013(17) 0.44374(16) 0.0218(4) Uani 1.0 2 d . . .
C15 C -0.3494(2) 0.5028(2) 0.44309(17) 0.0235(5) Uani 1.0 2 d . . .
C16 C -0.2990(2) 0.4994(2) 0.23311(15) 0.0247(5) Uani 1.0 2 d . . .
C17 C -0.18390(17) 0.03461(16) -0.13960(13) 0.0174(4) Uani 1.0 2 d . . .
C18 C -0.0893(3) 0.1761(2) -0.17269(16) 0.0294(5) Uani 1.0 2 d . . .
C19 C -0.35387(19) 0.0113(2) -0.13383(16) 0.0272(5) Uani 1.0 2 d . . .
C20 C -0.2024(2) -0.11918(19) -0.23953(14) 0.0220(4) Uani 1.0 2 d . . .
H1 H -0.224(2) 0.1604(19) 0.1709(15) 0.019(4) Uiso 1.0 2 d . . .
H2 H 0.187(2) 0.3353(19) 0.0580(16) 0.025(5) Uiso 1.0 2 d . . .
H3 H 0.1376(18) 0.6253(18) 0.3677(14) 0.014(4) Uiso 1.0 2 d . . .
H4 H 0.3503(18) 0.5661(18) 0.0485(14) 0.015(4) Uiso 1.0 2 d . . .
H5 H 0.6188(19) 0.7831(19) 0.0815(15) 0.022(4) Uiso 1.0 2 d . . .
H6 H 0.776(3) 0.980(2) 0.2931(16) 0.031(5) Uiso 1.0 2 d . . .
H7 H 0.4151(19) 0.7575(18) 0.4397(16) 0.023(4) Uiso 1.0 2 d . . .
H8 H -0.006(2) 0.7449(19) 0.3979(16) 0.026(5) Uiso 1.0 2 d . . .
H9 H -0.134(3) 0.780(2) 0.4622(17) 0.036(5) Uiso 1.0 2 d . . .
H10 H -0.016(3) 0.726(3) 0.5241(19) 0.039(5) Uiso 1.0 2 d . . .
H11 H -0.442(2) 0.389(2) 0.3933(15) 0.022(4) Uiso 1.0 2 d . . .
H12 H -0.300(2) 0.526(2) 0.5308(17) 0.026(5) Uiso 1.0 2 d . . .
H13 H -0.3917(19) 0.5740(19) 0.4431(16) 0.027(5) Uiso 1.0 2 d . . .
H14 H -0.387(3) 0.388(3) 0.1872(16) 0.027(5) Uiso 1.0 2 d . . .
H15 H -0.349(2) 0.566(2) 0.2341(16) 0.033(5) Uiso 1.0 2 d . . .
H16 H -0.218(2) 0.516(2) 0.1817(17) 0.029(5) Uiso 1.0 2 d . . .
H17 H -0.148(3) 0.149(2) -0.2621(18) 0.032(5) Uiso 1.0 2 d . . .
H18 H -0.077(2) 0.277(2) -0.1113(16) 0.026(5) Uiso 1.0 2 d . . .
H19 H 0.023(3) 0.192(3) -0.1729(18) 0.049(6) Uiso 1.0 2 d . . .
H20 H -0.342(3) 0.115(3) -0.0686(18) 0.041(5) Uiso 1.0 2 d . . .
H21 H -0.416(2) -0.015(2) -0.2167(18) 0.030(5) Uiso 1.0 2 d . . .
H22 H -0.414(3) -0.081(3) -0.1057(17) 0.033(5) Uiso 1.0 2 d . . .
H23 H -0.095(2) -0.102(2) -0.2451(16) 0.030(5) Uiso 1.0 2 d . . .
H24 H -0.263(3) -0.215(3) -0.2225(16) 0.032(5) Uiso 1.0 2 d . . .
H25 H -0.263(2) -0.141(2) -0.3256(17) 0.028(5) Uiso 1.0 2 d . . .

loop_
_atom_site_aniso_label
_atom_site_aniso_U_11
_atom_site_aniso_U_22
_atom_site_aniso_U_33
_atom_site_aniso_U_12
_atom_site_aniso_U_13
_atom_site_aniso_U_23
F1 0.0258(5) 0.0242(5) 0.0230(5) -0.0009(4) -0.0025(4) 0.0026(4)
O1 0.0223(5) 0.0173(5) 0.0220(6) 0.0085(5) 0.0113(5) 0.0112(5)
O2 0.0173(5) 0.0138(5) 0.0195(5) 0.0078(4) 0.0082(4) 0.0087(4)
N1 0.0150(6) 0.0144(6) 0.0145(6) 0.0075(5) 0.0059(5) 0.0057(5)
N2 0.0143(6) 0.0123(6) 0.0156(6) 0.0069(5) 0.0056(5) 0.0056(5)
C1 0.0162(7) 0.0173(7) 0.0136(7) 0.0104(6) 0.0060(6) 0.0074(6)
C2 0.0143(7) 0.0146(7) 0.0174(7) 0.0074(6) 0.0049(6) 0.0078(6)
C3 0.0166(7) 0.0126(7) 0.0128(7) 0.0083(6) 0.0025(6) 0.0045(6)
C4 0.0154(7) 0.0164(7) 0.0161(7) 0.0095(6) 0.0070(6) 0.0076(6)
C5 0.0135(7) 0.0146(7) 0.0160(7) 0.0077(6) 0.0039(6) 0.0075(6)
C6 0.0157(7) 0.0126(7) 0.0135(7) 0.0077(6) 0.0029(6) 0.0029(6)
C7 0.0145(7) 0.0139(7) 0.0187(7) 0.0089(6) 0.0047(6) 0.0070(6)
C8 0.0170(7) 0.0158(7) 0.0183(7) 0.0085(6) 0.0055(6) 0.0073(6)
C9 0.0211(7) 0.0211(8) 0.0245(8) 0.0124(7) 0.0108(7) 0.0135(7)
C10 0.0149(7) 0.0187(8) 0.0329(9) 0.0061(7) 0.0069(7) 0.0138(7)
C11 0.0190(7) 0.0153(7) 0.0189(7) 0.0053(7) -0.0017(6) 0.0032(6)
C12 0.0185(7) 0.0179(7) 0.0179(7) 0.0092(7) 0.0052(6) 0.0068(6)
C13 0.0165(7) 0.0176(7) 0.0177(7) 0.0110(6) 0.0073(6) 0.0073(6)
C14 0.0207(8) 0.0159(7) 0.0279(9) 0.0101(7) 0.0085(7) 0.0068(7)
C15 0.0227(8) 0.0250(9) 0.0308(9) 0.0156(8) 0.0152(7) 0.0135(8)
C16 0.0273(9) 0.0282(9) 0.0208(8) 0.0171(8) 0.0041(7) 0.0094(7)
C17 0.0182(7) 0.0159(7) 0.0148(7) 0.0079(6) 0.0013(6) 0.0047(6)
C18 0.0376(10) 0.0218(9) 0.0194(9) 0.0081(8) 0.0010(8) 0.0100(7)
C19 0.0234(8) 0.0309(9) 0.0246(9) 0.0168(8) 0.0003(7) 0.0064(8)
C20 0.0260(8) 0.0199(8) 0.0150(8) 0.0124(7) 0.0008(7) 0.0022(7)

loop_
_atom_type_symbol
_atom_type_description
_atom_type_scat_dispersion_real
_atom_type_scat_dispersion_imag
_atom_type_scat_source
C C 0.003 0.002
;
International Tables for Crystallography
(1992, Vol. C, Tables 4.2.6.8 and 6.1.1.4)
;
H H 0.000 0.000
;
International Tables for Crystallography
(1992, Vol. C, Table 6.1.1.4)
;
O O 0.011 0.006
;
International Tables for Crystallography
(1992, Vol. C, Tables 4.2.6.8 and 6.1.1.4)
;
N N 0.006 0.003
;
International Tables for Crystallography
(1992, Vol. C, Tables 4.2.6.8 and 6.1.1.4)
;
F F 0.017 0.010
;
International Tables for Crystallography
(1992, Vol. C, Tables 4.2.6.8 and 6.1.1.4)
;

loop_
_geom_angle_atom_site_label_1
_geom_angle_atom_site_label_2
_geom_angle_atom_site_label_3
_geom_angle
_geom_angle_publ_flag
_geom_angle_site_symmetry_1
_geom_angle_site_symmetry_2
_geom_angle_site_symmetry_3
O1 N1 C1 115.62(13) yes . . .
O1 N1 C13 118.34(12) yes . . .
C1 N1 C13 120.66(14) yes . . .
O2 N2 C3 115.26(12) yes . . .
O2 N2 C17 116.49(9) yes . . .
C3 N2 C17 118.62(14) yes . . .
N1 C1 C2 117.31(12) yes . . .
N1 C1 C6 121.75(12) yes . . .
C2 C1 C6 120.94(15) yes . . .
C1 C2 C3 118.61(12) yes . . .
N2 C3 C2 118.66(11) yes . . .
N2 C3 C4 120.22(14) yes . . .
C2 C3 C4 121.11(12) yes . . .
C3 C4 C5 120.20(15) yes . . .
C4 C5 C6 118.91(12) yes . . .
C4 C5 C7 120.33(14) yes . . .
C6 C5 C7 120.73(11) yes . . .
C1 C6 C5 120.18(12) yes . . .
C5 C7 C8 120.96(11) yes . . .
C5 C7 C12 120.56(14) yes . . .
C8 C7 C12 118.48(12) yes . . .
C7 C8 C9 121.12(12) yes . . .
C8 C9 C10 120.67(16) yes . . .
C9 C10 C11 117.36(13) yes . . .
F1 C11 C10 118.61(11) yes . . .
F1 C11 C12 117.71(14) yes . . .
C10 C11 C12 123.67(12) yes . . .
C7 C12 C11 118.70(15) yes . . .
N1 C13 C14 111.03(13) yes . . .
N1 C13 C15 107.69(15) yes . . .
N1 C13 C16 107.69(13) yes . . .
C14 C13 C15 109.08(13) yes . . .
C14 C13 C16 111.10(15) yes . . .
C15 C13 C16 110.19(14) yes . . .
N2 C17 C18 109.83(10) yes . . .
N2 C17 C19 107.40(13) yes . . .
N2 C17 C20 109.11(16) yes . . .
C18 C17 C19 110.70(18) yes . . .
C18 C17 C20 109.92(14) yes . . .
C19 C17 C20 109.83(11) yes . . .
C1 C2 H1 119.3(11) no . . .
C3 C2 H1 122.1(11) no . . .
C3 C4 H2 119.3(8) no . . .
C5 C4 H2 120.5(8) no . . .
C1 C6 H3 120.8(11) no . . .
C5 C6 H3 119.0(11) no . . .
C7 C8 H4 116.9(10) no . . .
C9 C8 H4 122.0(10) no . . .
C8 C9 H5 120.6(7) no . . .
C10 C9 H5 118.8(7) no . . .
C9 C10 H6 121.6(11) no . . .
C11 C10 H6 121.1(11) no . . .
C7 C12 H7 122.3(7) no . . .
C11 C12 H7 118.9(7) no . . .
C13 C14 H8 114.2(8) no . . .
C13 C14 H9 106.8(8) no . . .
C13 C14 H10 110.8(11) no . . .
H8 C14 H9 108.4(18) no . . .
H8 C14 H10 106.0(17) no . . .
H9 C14 H10 110.6(17) no . . .
C13 C15 H11 108.5(11) no . . .
C13 C15 H12 110.3(12) no . . .
C13 C15 H13 106.4(11) no . . .
H11 C15 H12 113.2(16) no . . .
H11 C15 H13 107.7(16) no . . .
H12 C15 H13 110.5(16) no . . .
C13 C16 H14 110.9(13) no . . .
C13 C16 H15 110.3(10) no . . .
C13 C16 H16 112.4(11) no . . .
H14 C16 H15 106.4(17) no . . .
H14 C16 H16 106.6(15) no . . .
H15 C16 H16 110.1(18) no . . .
C17 C18 H17 108.7(10) no . . .
C17 C18 H18 112.3(12) no . . .
C17 C18 H19 109.7(15) no . . .
H17 C18 H18 110.0(18) no . . .
H17 C18 H19 107.6(18) no . . .
H18 C18 H19 108.4(15) no . . .
C17 C19 H20 110.2(11) no . . .
C17 C19 H21 109.3(13) no . . .
C17 C19 H22 109.6(13) no . . .
H20 C19 H21 109.1(19) no . . .
H20 C19 H22 108.7(17) no . . .
H21 C19 H22 110.0(14) no . . .
C17 C20 H23 109.3(9) no . . .
C17 C20 H24 113.4(12) no . . .
C17 C20 H25 108.8(12) no . . .
H23 C20 H24 110.7(19) no . . .
H23 C20 H25 106.3(16) no . . .
H24 C20 H25 108.1(14) no . . .

loop_
_geom_bond_atom_site_label_1
_geom_bond_atom_site_label_2
_geom_bond_distance
_geom_bond_publ_flag
_geom_bond_site_symmetry_1
_geom_bond_site_symmetry_2
F1 C11 1.3605(14) yes . .
O1 N1 1.2899(17) yes . .
O2 N2 1.2915(18) yes . .
N1 C1 1.436(2) yes . .
N1 C13 1.509(3) yes . .
N2 C3 1.4460(16) yes . .
N2 C17 1.513(2) yes . .
C1 C2 1.3956(18) yes . .
C1 C6 1.3844(18) yes . .
C2 C3 1.384(3) yes . .
C3 C4 1.3893(18) yes . .
C4 C5 1.3951(18) yes . .
C5 C6 1.401(3) yes . .
C5 C7 1.4885(17) yes . .
C7 C8 1.398(3) yes . .
C7 C12 1.3985(16) yes . .
C8 C9 1.3826(19) yes . .
C9 C10 1.3886(18) yes . .
C10 C11 1.377(3) yes . .
C11 C12 1.3775(19) yes . .
C13 C14 1.5243(16) yes . .
C13 C15 1.518(3) yes . .
C13 C16 1.527(3) yes . .
C17 C18 1.519(3) yes . .
C17 C19 1.530(3) yes . .
C17 C20 1.517(3) yes . .
C2 H1 0.949(15) no . .
C4 H2 0.93(2) no . .
C6 H3 0.908(14) no . .
C8 H4 0.977(12) no . .
C9 H5 0.983(19) no . .
C10 H6 0.933(17) no . .
C12 H7 0.989(19) no . .
C14 H8 0.939(19) no . .
C14 H9 1.01(3) no . .
C14 H10 0.98(3) no . .
C15 H11 0.994(14) no . .
C15 H12 0.97(2) no . .
C15 H13 0.97(3) no . .
C16 H14 0.964(15) no . .
C16 H15 0.98(3) no . .
C16 H16 1.00(2) no . .
C18 H17 1.00(2) no . .
C18 H18 0.978(19) no . .
C18 H19 1.00(3) no . .
C19 H20 1.02(2) no . .
C19 H21 0.95(2) no . .
C19 H22 1.04(3) no . .
C20 H23 0.97(2) no . .
C20 H24 0.99(2) no . .
C20 H25 0.99(2) no . .

loop_
_geom_contact_atom_site_label_1
_geom_contact_atom_site_label_2
_geom_contact_distance
_geom_contact_publ_flag
_geom_contact_site_symmetry_1
_geom_contact_site_symmetry_2
O1 C2 2.735(2) no . .
O1 C6 3.5176(18) no . .
O1 C14 3.568(2) no . .
O1 C15 2.626(3) no . .
O1 C16 3.288(3) no . .
O2 C2 2.8379(19) no . .
O2 C4 3.4468(16) no . .
O2 C19 2.962(3) no . .
O2 C20 2.814(2) no . .
C1 C4 2.771(3) no . .
C1 C14 3.196(3) no . .
C1 C16 2.943(3) no . .
C2 C5 2.8065(18) no . .
C2 C13 3.584(3) no . .
C2 C16 3.580(3) no . .
C2 C17 3.409(2) no . .
C2 C19 3.4083(19) no . .
C3 C6 2.7711(17) no . .
C3 C18 2.917(3) no . .
C3 C19 3.1420(19) no . .
C4 C8 2.9816(19) no . .
C4 C17 3.3403(15) no . .
C4 C18 3.111(2) no . .
C6 C12 2.9741(18) no . .
C6 C13 3.201(3) no . .
C6 C14 3.190(3) no . .
C6 C16 3.592(3) no . .
C7 C10 2.8137(19) no . .
C8 C11 2.7270(17) no . .
C9 C12 2.780(3) no . .
F1 O1 3.5477(18) no . 1_665
F1 C12 3.392(3) no . 2_676
F1 C14 3.3400(17) no . 2_676
F1 C18 3.4827(19) no . 1_666
O1 F1 3.5477(18) no . 1_445
O1 C6 3.2723(16) no . 2_566
O1 C10 3.503(3) no . 1_445
O1 C14 3.517(3) no . 2_566
O2 O2 2.6706(15) no . 2_555
O2 N2 2.3487(19) no . 2_555
O2 C3 3.019(2) no . 2_555
O2 C4 3.043(2) no . 2_555
O2 C9 3.280(2) no . 1_445
O2 C17 3.167(3) no . 2_555
O2 C18 3.548(3) no . 2_555
O2 C20 3.2274(19) no . 2_555
N1 N1 3.4654(16) no . 2_566
N2 O2 2.3487(19) no . 2_555
N2 N2 2.690(3) no . 2_555
N2 C3 3.526(3) no . 2_555
N2 C20 3.506(3) no . 2_555
C3 O2 3.019(2) no . 2_555
C3 N2 3.526(3) no . 2_555
C3 C20 3.342(3) no . 2_555
C4 O2 3.043(2) no . 2_555
C4 C20 3.450(3) no . 2_555
C6 O1 3.2723(16) no . 2_566
C9 O2 3.280(2) no . 1_665
C10 O1 3.503(3) no . 1_665
C12 F1 3.392(3) no . 2_676
C14 F1 3.3400(17) no . 2_676
C14 O1 3.517(3) no . 2_566
C15 C15 3.236(3) no . 2_466
C17 O2 3.167(3) no . 2_555
C18 F1 3.4827(19) no . 1_444
C18 O2 3.548(3) no . 2_555
C20 O2 3.2274(19) no . 2_555
C20 N2 3.506(3) no . 2_555
C20 C3 3.342(3) no . 2_555
C20 C4 3.450(3) no . 2_555
F1 H6 2.54(2) no . .
F1 H7 2.512(14) no . .
O1 H1 2.463(17) no . .
O1 H10 3.556(18) no . .
O1 H11 2.44(3) no . .
O1 H12 2.68(2) no . .
O1 H13 3.57(3) no . .
O1 H14 3.14(3) no . .
O2 H1 2.69(2) no . .
O2 H20 3.33(3) no . .
O2 H22 2.65(3) no . .
O2 H23 3.088(19) no . .
O2 H24 2.576(16) no . .
N1 H1 2.559(16) no . .
N1 H3 2.642(15) no . .
N1 H8 2.824(18) no . .
N1 H9 3.34(3) no . .
N1 H10 2.628(17) no . .
N1 H11 2.63(2) no . .
N1 H12 2.66(2) no . .
N1 H13 3.26(3) no . .
N1 H14 2.63(3) no . .
N1 H15 3.31(3) no . .
N1 H16 2.69(3) no . .
N2 H1 2.624(19) no . .
N2 H2 2.610(14) no . .
N2 H17 3.34(3) no . .
N2 H18 2.72(3) no . .
N2 H19 2.68(3) no . .
N2 H20 2.68(3) no . .
N2 H21 3.28(2) no . .
N2 H22 2.630(18) no . .
N2 H23 2.685(18) no . .
N2 H24 2.705(15) no . .
N2 H25 3.324(16) no . .
C1 H8 3.084(19) no . .
C1 H10 3.37(2) no . .
C1 H14 3.13(3) no . .
C1 H16 2.67(3) no . .
C2 H2 3.250(19) no . .
C2 H3 3.239(13) no . .
C2 H14 3.41(3) no . .
C2 H16 3.25(3) no . .
C2 H18 3.51(2) no . .
C2 H20 2.858(19) no . .
C2 H22 3.507(14) no . .
C3 H18 2.65(3) no . .
C3 H19 3.11(3) no . .
C3 H20 2.87(2) no . .
C3 H22 3.45(3) no . .
C4 H1 3.281(17) no . .
C4 H3 3.223(16) no . .
C4 H4 2.663(17) no . .
C4 H18 2.704(19) no . .
C4 H19 2.970(19) no . .
C5 H4 2.637(18) no . .
C5 H7 2.721(12) no . .
C5 H18 3.600(15) no . .
C6 H1 3.267(13) no . .
C6 H2 3.257(19) no . .
C6 H7 2.736(13) no . .
C6 H8 2.73(3) no . .
C6 H10 3.28(3) no . .
C6 H16 3.07(3) no . .
C7 H2 2.664(14) no . .
C7 H3 2.647(18) no . .
C7 H5 3.311(18) no . .
C8 H2 2.718(15) no . .
C8 H6 3.256(14) no . .
C8 H7 3.316(18) no . .
C10 H4 3.301(11) no . .
C10 H7 3.303(18) no . .
C11 H5 3.251(17) no . .
C12 H3 2.689(16) no . .
C12 H4 3.271(15) no . .
C12 H6 3.265(19) no . .
C13 H3 3.106(17) no . .
C14 H3 2.687(19) no . .
C14 H11 3.335(15) no . .
C14 H12 2.65(2) no . .
C14 H13 2.635(17) no . .
C14 H14 3.353(13) no . .
C14 H15 2.739(17) no . .
C14 H16 2.761(16) no . .
C15 H8 3.316(17) no . .
C15 H9 2.560(18) no . .
C15 H10 2.764(17) no . .
C15 H14 2.695(18) no . .
C15 H15 2.69(3) no . .
C15 H16 3.38(2) no . .
C16 H8 2.678(13) no . .
C16 H9 2.777(15) no . .
C16 H10 3.356(17) no . .
C16 H11 2.65(2) no . .
C16 H12 3.34(2) no . .
C16 H13 2.636(19) no . .
C17 H1 3.484(17) no . .
C17 H2 3.333(13) no . .
C18 H2 2.915(16) no . .
C18 H20 2.70(3) no . .
C18 H21 2.708(17) no . .
C18 H22 3.402(19) no . .
C18 H23 2.64(3) no . .
C18 H24 3.37(2) no . .
C18 H25 2.669(15) no . .
C19 H1 3.164(15) no . .
C19 H17 2.73(2) no . .
C19 H18 2.717(16) no . .
C19 H19 3.38(3) no . .
C19 H23 3.33(3) no . .
C19 H24 2.72(3) no . .
C19 H25 2.69(2) no . .
C20 H17 2.65(3) no . .
C20 H18 3.351(19) no . .
C20 H19 2.690(19) no . .
C20 H20 3.38(3) no . .
C20 H21 2.66(3) no . .
C20 H22 2.72(3) no . .
H1 H14 3.27(4) no . .
H1 H16 3.55(3) no . .
H1 H20 2.67(3) no . .
H1 H22 3.02(2) no . .
H2 H4 2.21(3) no . .
H2 H18 2.71(3) no . .
H2 H19 2.48(3) no . .
H3 H7 2.26(2) no . .
H3 H8 2.17(3) no . .
H3 H10 2.65(3) no . .
H3 H16 3.29(3) no . .
H4 H5 2.40(2) no . .
H4 H18 3.572(19) no . .
H4 H19 3.471(18) no . .
H5 H6 2.351(19) no . .
H8 H12 3.56(3) no . .
H8 H13 3.46(3) no . .
H8 H14 3.581(18) no . .
H8 H15 2.94(3) no . .
H8 H16 2.573(19) no . .
H9 H11 3.48(3) no . .
H9 H12 2.79(3) no . .
H9 H13 2.34(3) no . .
H9 H15 2.64(2) no . .
H9 H16 3.16(3) no . .
H10 H12 2.58(3) no . .
H10 H13 3.07(3) no . .
H11 H14 2.47(3) no . .
H11 H15 2.91(3) no . .
H11 H16 3.57(3) no . .
H12 H14 3.59(3) no . .
H12 H15 3.58(3) no . .
H13 H14 2.93(3) no . .
H13 H15 2.46(3) no . .
H13 H16 3.56(3) no . .
H14 H20 3.51(3) no . .
H17 H20 3.03(3) no . .
H17 H21 2.57(3) no . .
H17 H23 2.87(4) no . .
H17 H24 3.57(4) no . .
H17 H25 2.44(3) no . .
H18 H20 2.53(3) no . .
H18 H21 3.00(2) no . .
H18 H23 3.55(3) no . .
H18 H25 3.57(3) no . .
H19 H23 2.46(3) no . .
H19 H25 2.98(2) no . .
H21 H23 3.54(4) no . .
H21 H24 2.96(4) no . .
H21 H25 2.49(3) no . .
H22 H24 2.56(4) no . .
H22 H25 3.04(3) no . .
F1 H3 3.129(16) no . 2_676
F1 H7 3.03(2) no . 2_676
F1 H8 2.697(14) no . 2_676
F1 H9 3.19(3) no . 1_655
F1 H10 3.208(19) no . 2_676
F1 H17 2.516(17) no . 1_666
F1 H21 3.55(2) no . 1_666
F1 H25 2.87(3) no . 1_666
O1 H3 2.625(16) no . 2_566
O1 H6 3.11(3) no . 1_445
O1 H7 2.743(19) no . 2_566
O1 H8 3.51(3) no . 2_566
O1 H10 2.71(3) no . 2_566
O1 H21 3.026(14) no . 2_455
O1 H22 3.545(16) no . 2_455
O2 H2 2.54(2) no . 2_555
O2 H5 2.439(17) no . 1_445
O2 H6 3.19(2) no . 1_445
O2 H19 3.00(3) no . 2_555
O2 H23 2.664(16) no . 2_555
O2 H24 3.508(15) no . 2_555
N1 H3 3.275(19) no . 2_566
N1 H10 3.10(3) no . 2_566
N2 H5 3.531(18) no . 1_445
N2 H23 3.08(2) no . 2_555
N2 H24 3.418(19) no . 2_555
C1 H10 3.09(3) no . 2_566
C1 H12 3.45(2) no . 2_566
C2 H6 3.19(3) no . 1_445
C2 H10 3.38(3) no . 2_566
C2 H23 3.14(3) no . 2_555
C3 H23 2.86(3) no . 2_555
C3 H24 3.04(3) no . 2_555
C4 H23 3.30(3) no . 2_555
C4 H24 2.77(3) no . 2_555
C5 H12 3.16(3) no . 2_566
C5 H17 3.56(3) no . 2_565
C5 H18 3.31(3) no . 2_565
C5 H24 3.34(3) no . 2_555
C6 H12 2.96(3) no . 2_566
C6 H17 3.27(3) no . 2_565
C6 H18 3.42(3) no . 2_565
C7 H12 3.56(3) no . 2_566
C7 H15 3.20(3) no . 1_655
C7 H17 3.45(3) no . 2_565
C7 H18 3.43(3) no . 2_565
C8 H14 3.55(2) no . 2_565
C8 H15 2.94(3) no . 1_655
C8 H16 3.372(18) no . 2_565
C8 H20 3.07(3) no . 2_565
C8 H21 3.52(3) no . 2_565
C9 H1 3.434(18) no . 1_665
C9 H15 2.89(3) no . 1_655
C9 H20 3.09(3) no . 2_565
C9 H21 3.31(3) no . 2_565
C10 H1 3.15(2) no . 1_665
C10 H9 3.46(3) no . 1_655
C10 H10 3.49(3) no . 2_676
C10 H15 3.11(3) no . 1_655
C10 H19 3.58(3) no . 2_665
C10 H21 3.27(3) no . 2_565
C11 H9 3.25(3) no . 1_655
C11 H13 3.46(3) no . 1_655
C11 H15 3.32(3) no . 1_655
C11 H21 3.41(3) no . 2_565
C12 H11 3.60(2) no . 2_566
C12 H12 3.32(2) no . 2_566
C12 H13 3.15(3) no . 1_655
C12 H15 3.39(3) no . 1_655
C12 H17 3.58(3) no . 2_565
C14 H6 3.355(13) no . 2_676
C14 H17 3.36(2) no . 2_565
C14 H19 3.59(3) no . 2_565
C14 H23 3.488(18) no . 1_566
C14 H25 3.58(2) no . 1_566
C15 H7 3.21(2) no . 2_566
C15 H11 3.15(2) no . 2_466
C15 H12 3.25(2) no . 2_466
C15 H13 2.819(19) no . 2_466
C15 H24 3.49(3) no . 2_455
C15 H25 3.364(17) no . 1_566
C15 H25 3.542(14) no . 2_455
C16 H4 3.018(17) no . 2_565
C16 H19 3.42(3) no . 2_565
C16 H22 3.525(17) no . 2_455
C18 H3 3.59(2) no . 2_565
C18 H8 3.06(2) no . 2_565
C18 H16 3.239(17) no . 2_565
C19 H1 3.495(18) no . 2_455
C19 H11 3.599(15) no . 2_455
C19 H14 3.478(19) no . 2_455
C20 H2 3.53(3) no . 2_555
C20 H9 3.45(2) no . 1_544
C20 H11 3.066(14) no . 2_455
C20 H12 3.316(17) no . 1_544
C20 H13 3.518(14) no . 1_544
H1 C9 3.434(18) no . 1_445
H1 C10 3.15(2) no . 1_445
H1 C19 3.495(18) no . 2_455
H1 H5 3.16(3) no . 1_445
H1 H6 2.65(4) no . 1_445
H1 H10 3.49(3) no . 2_566
H1 H20 3.57(3) no . 2_455
H1 H21 3.24(3) no . 2_455
H1 H22 3.10(3) no . 2_455
H1 H23 3.40(4) no . 2_555
H2 O2 2.54(2) no . 2_555
H2 C20 3.53(3) no . 2_555
H2 H5 2.94(3) no . 2_665
H2 H16 3.53(3) no . 2_565
H2 H23 3.60(3) no . 2_555
H2 H24 2.76(4) no . 2_555
H3 F1 3.129(16) no . 2_676
H3 O1 2.625(16) no . 2_566
H3 N1 3.275(19) no . 2_566
H3 C18 3.59(2) no . 2_565
H3 H12 3.00(4) no . 2_566
H3 H17 2.90(4) no . 2_565
H3 H18 3.48(3) no . 2_565
H4 C16 3.018(17) no . 2_565
H4 H5 3.51(3) no . 2_665
H4 H14 2.92(3) no . 2_565
H4 H15 3.38(3) no . 1_655
H4 H15 3.07(3) no . 2_565
H4 H16 2.49(3) no . 2_565
H4 H20 3.20(4) no . 2_565
H5 O2 2.439(17) no . 1_665
H5 N2 3.531(18) no . 1_665
H5 H1 3.16(3) no . 1_665
H5 H2 2.94(3) no . 2_665
H5 H4 3.51(3) no . 2_665
H5 H14 3.01(3) no . 2_565
H5 H15 3.33(4) no . 1_655
H5 H19 3.32(4) no . 2_665
H5 H20 3.22(4) no . 2_565
H5 H22 2.97(4) no . 1_665
H6 O1 3.11(3) no . 1_665
H6 O2 3.19(2) no . 1_665
H6 C2 3.19(3) no . 1_665
H6 C14 3.355(13) no . 2_676
H6 H1 2.65(4) no . 1_665
H6 H8 3.41(2) no . 2_676
H6 H9 3.54(4) no . 1_655
H6 H9 3.40(3) no . 2_676
H6 H10 2.709(19) no . 2_676
H6 H19 3.23(4) no . 2_665
H6 H23 2.90(3) no . 2_665
H7 F1 3.03(2) no . 2_676
H7 O1 2.743(19) no . 2_566
H7 C15 3.21(2) no . 2_566
H7 H11 2.85(3) no . 2_566
H7 H12 2.75(3) no . 2_566
H7 H13 3.14(4) no . 1_655
H7 H21 3.59(3) no . 1_666
H7 H25 3.37(3) no . 1_666
H8 F1 2.697(14) no . 2_676
H8 O1 3.51(3) no . 2_566
H8 C18 3.06(2) no . 2_565
H8 H6 3.41(2) no . 2_676
H8 H17 2.43(3) no . 2_565
H8 H18 3.42(3) no . 2_565
H8 H19 2.87(4) no . 2_565
H9 F1 3.19(3) no . 1_455
H9 C10 3.46(3) no . 1_455
H9 C11 3.25(3) no . 1_455
H9 C20 3.45(2) no . 1_566
H9 H6 3.54(4) no . 1_455
H9 H6 3.40(3) no . 2_676
H9 H23 3.09(3) no . 1_566
H9 H25 2.87(3) no . 1_566
H10 F1 3.208(19) no . 2_676
H10 O1 2.71(3) no . 2_566
H10 N1 3.10(3) no . 2_566
H10 C1 3.09(3) no . 2_566
H10 C2 3.38(3) no . 2_566
H10 C10 3.49(3) no . 2_676
H10 H1 3.49(3) no . 2_566
H10 H6 2.709(19) no . 2_676
H10 H23 3.01(3) no . 1_566
H10 H25 3.50(4) no . 1_566
H11 C12 3.60(2) no . 2_566
H11 C15 3.15(2) no . 2_466
H11 C19 3.599(15) no . 2_455
H11 C20 3.066(14) no . 2_455
H11 H7 2.85(3) no . 2_566
H11 H11 3.36(3) no . 2_466
H11 H12 3.04(3) no . 2_466
H11 H13 2.61(3) no . 2_466
H11 H21 3.18(3) no . 2_455
H11 H22 3.31(2) no . 2_455
H11 H24 2.65(3) no . 2_455
H11 H25 2.61(2) no . 2_455
H12 C1 3.45(2) no . 2_566
H12 C5 3.16(3) no . 2_566
H12 C6 2.96(3) no . 2_566
H12 C7 3.56(3) no . 2_566
H12 C12 3.32(2) no . 2_566
H12 C15 3.25(2) no . 2_466
H12 C20 3.316(17) no . 1_566
H12 H3 3.00(4) no . 2_566
H12 H7 2.75(3) no . 2_566
H12 H11 3.04(3) no . 2_466
H12 H12 3.54(3) no . 2_466
H12 H13 2.72(3) no . 2_466
H12 H23 3.27(2) no . 1_566
H12 H24 3.01(3) no . 1_566
H12 H25 3.06(3) no . 1_566
H13 C11 3.46(3) no . 1_455
H13 C12 3.15(3) no . 1_455
H13 C15 2.819(19) no . 2_466
H13 C20 3.518(14) no . 1_566
H13 H7 3.14(4) no . 1_455
H13 H11 2.61(3) no . 2_466
H13 H12 2.72(3) no . 2_466
H13 H13 2.70(3) no . 2_466
H13 H24 3.48(3) no . 1_566
H13 H24 3.471(18) no . 2_455
H13 H25 2.83(2) no . 1_566
H14 C8 3.55(2) no . 2_565
H14 C19 3.478(19) no . 2_455
H14 H4 2.92(3) no . 2_565
H14 H5 3.01(3) no . 2_565
H14 H21 3.56(3) no . 2_455
H14 H22 2.58(3) no . 2_455
H14 H24 3.14(3) no . 2_455
H15 C7 3.20(3) no . 1_455
H15 C8 2.94(3) no . 1_455
H15 C9 2.89(3) no . 1_455
H15 C10 3.11(3) no . 1_455
H15 C11 3.32(3) no . 1_455
H15 C12 3.39(3) no . 1_455
H15 H4 3.38(3) no . 1_455
H15 H4 3.07(3) no . 2_565
H15 H5 3.33(4) no . 1_455
H15 H19 3.30(3) no . 2_565
H16 C8 3.372(18) no . 2_565
H16 C18 3.239(17) no . 2_565
H16 H2 3.53(3) no . 2_565
H16 H4 2.49(3) no . 2_565
H16 H17 3.36(2) no . 2_565
H16 H18 3.04(3) no . 2_565
H16 H19 2.75(3) no . 2_565
H17 F1 2.516(17) no . 1_444
H17 C5 3.56(3) no . 2_565
H17 C6 3.27(3) no . 2_565
H17 C7 3.45(3) no . 2_565
H17 C12 3.58(3) no . 2_565
H17 C14 3.36(2) no . 2_565
H17 H3 2.90(4) no . 2_565
H17 H8 2.43(3) no . 2_565
H17 H16 3.36(2) no . 2_565
H18 C5 3.31(3) no . 2_565
H18 C6 3.42(3) no . 2_565
H18 C7 3.43(3) no . 2_565
H18 H3 3.48(3) no . 2_565
H18 H8 3.42(3) no . 2_565
H18 H16 3.04(3) no . 2_565
H19 O2 3.00(3) no . 2_555
H19 C10 3.58(3) no . 2_665
H19 C14 3.59(3) no . 2_565
H19 C16 3.42(3) no . 2_565
H19 H5 3.32(4) no . 2_665
H19 H6 3.23(4) no . 2_665
H19 H8 2.87(4) no . 2_565
H19 H15 3.30(3) no . 2_565
H19 H16 2.75(3) no . 2_565
H20 C8 3.07(3) no . 2_565
H20 C9 3.09(3) no . 2_565
H20 H1 3.57(3) no . 2_455
H20 H4 3.20(4) no . 2_565
H20 H5 3.22(4) no . 2_565
H20 H22 3.18(3) no . 2_455
H21 F1 3.55(2) no . 1_444
H21 O1 3.026(14) no . 2_455
H21 C8 3.52(3) no . 2_565
H21 C9 3.31(3) no . 2_565
H21 C10 3.27(3) no . 2_565
H21 C11 3.41(3) no . 2_565
H21 H1 3.24(3) no . 2_455
H21 H7 3.59(3) no . 1_444
H21 H11 3.18(3) no . 2_455
H21 H14 3.56(3) no . 2_455
H22 O1 3.545(16) no . 2_455
H22 C16 3.525(17) no . 2_455
H22 H1 3.10(3) no . 2_455
H22 H5 2.97(4) no . 1_445
H22 H11 3.31(2) no . 2_455
H22 H14 2.58(3) no . 2_455
H22 H20 3.18(3) no . 2_455
H22 H22 3.43(3) no . 2_455
H23 O2 2.664(16) no . 2_555
H23 N2 3.08(2) no . 2_555
H23 C2 3.14(3) no . 2_555
H23 C3 2.86(3) no . 2_555
H23 C4 3.30(3) no . 2_555
H23 C14 3.488(18) no . 1_544
H23 H1 3.40(4) no . 2_555
H23 H2 3.60(3) no . 2_555
H23 H6 2.90(3) no . 2_665
H23 H9 3.09(3) no . 1_544
H23 H10 3.01(3) no . 1_544
H23 H12 3.27(2) no . 1_544
H24 O2 3.508(15) no . 2_555
H24 N2 3.418(19) no . 2_555
H24 C3 3.04(3) no . 2_555
H24 C4 2.77(3) no . 2_555
H24 C5 3.34(3) no . 2_555
H24 C15 3.49(3) no . 2_455
H24 H2 2.76(4) no . 2_555
H24 H11 2.65(3) no . 2_455
H24 H12 3.01(3) no . 1_544
H24 H13 3.48(3) no . 1_544
H24 H13 3.471(18) no . 2_455
H24 H14 3.14(3) no . 2_455
H25 F1 2.87(3) no . 1_444
H25 C14 3.58(2) no . 1_544
H25 C15 3.364(17) no . 1_544
H25 C15 3.542(14) no . 2_455
H25 H7 3.37(3) no . 1_444
H25 H9 2.87(3) no . 1_544
H25 H10 3.50(4) no . 1_544
H25 H11 2.61(2) no . 2_455
H25 H12 3.06(3) no . 1_544
H25 H13 2.83(2) no . 1_544
O1 O1 4.3486(11) no . 2_566
O1 N1 3.7143(13) no . 2_566
N1 O1 3.7143(13) no . 2_566
N1 N1 3.4654(16) no . 2_566

loop_
_geom_torsion_atom_site_label_1
_geom_torsion_atom_site_label_2
_geom_torsion_atom_site_label_3
_geom_torsion_atom_site_label_4
_geom_torsion
_geom_torsion_publ_flag
_geom_torsion_site_symmetry_1
_geom_torsion_site_symmetry_2
_geom_torsion_site_symmetry_3
_geom_torsion_site_symmetry_4
O1 N1 C1 C2 35.47(19) no . . . .
O1 N1 C1 C6 -144.25(13) no . . . .
O1 N1 C13 C14 135.45(10) no . . . .
O1 N1 C13 C15 16.09(12) no . . . .
O1 N1 C13 C16 -102.72(12) no . . . .
C1 N1 C13 C14 -71.56(13) no . . . .
C1 N1 C13 C15 169.08(8) no . . . .
C1 N1 C13 C16 50.27(12) no . . . .
C13 N1 C1 C2 -118.21(13) no . . . .
C13 N1 C1 C6 62.07(17) no . . . .
O2 N2 C3 C2 -48.8(2) no . . . .
O2 N2 C3 C4 130.05(14) no . . . .
O2 N2 C17 C18 -169.92(12) no . . . .
O2 N2 C17 C19 69.63(16) no . . . .
O2 N2 C17 C20 -49.37(16) no . . . .
C3 N2 C17 C18 45.48(17) no . . . .
C3 N2 C17 C19 -74.97(14) no . . . .
C3 N2 C17 C20 166.03(11) no . . . .
C17 N2 C3 C2 96.21(16) no . . . .
C17 N2 C3 C4 -84.93(18) no . . . .
N1 C1 C2 C3 177.61(14) no . . . .
N1 C1 C6 C5 -178.52(14) no . . . .
C2 C1 C6 C5 1.8(3) no . . . .
C6 C1 C2 C3 -2.7(3) no . . . .
C1 C2 C3 N2 -179.18(15) no . . . .
C1 C2 C3 C4 2.0(3) no . . . .
N2 C3 C4 C5 -179.20(14) no . . . .
C2 C3 C4 C5 -0.4(3) no . . . .
C3 C4 C5 C6 -0.6(3) no . . . .
C3 C4 C5 C7 177.18(15) no . . . .
C4 C5 C6 C1 -0.1(3) no . . . .
C4 C5 C7 C8 30.8(3) no . . . .
C4 C5 C7 C12 -149.40(16) no . . . .
C6 C5 C7 C8 -151.46(16) no . . . .
C6 C5 C7 C12 28.3(3) no . . . .
C7 C5 C6 C1 -177.87(15) no . . . .
C5 C7 C8 C9 179.98(16) no . . . .
C5 C7 C12 C11 -179.70(16) no . . . .
C8 C7 C12 C11 0.1(3) no . . . .
C12 C7 C8 C9 0.2(3) no . . . .
C7 C8 C9 C10 -0.2(3) no . . . .
C8 C9 C10 C11 -0.1(3) no . . . .
C9 C10 C11 F1 179.34(17) no . . . .
C9 C10 C11 C12 0.4(3) no . . . .
F1 C11 C12 C7 -179.35(15) no . . . .
C10 C11 C12 C7 -0.4(3) no . . . .
